data_2205750
loop_
_publ_author_name
'McBurney, Brian'
'Crundwell, Guy'
'Updegraff III, James B.'
'Zeller, Matthias'
'Hunter, Allen D.'

_publ_section_title
;
 5-Nitrothiophene-2-carbaldehyde
;
_journal_issue 5
_journal_name_full 'Acta Crystallographica Section E'
_journal_page_first o1221
_journal_page_last o1222
_journal_paper_doi 10.1107/S1600536805009979
_journal_volume 61
_journal_year 2005
_chemical_formula_iupac 'C5 H3 N O3 S'
_chemical_formula_moiety 'C5 H3 N O3 S'
_chemical_formula_sum 'C5 H3 N O3 S'
_chemical_formula_weight 157.14
_chemical_melting_point 348
_chemical_name_common
;
5-nitro-2-thiophenecarboxaldehyde
;
_chemical_name_systematic
;
5-nitrothiophene-2-carbaldehyde
;
_space_group_IT_number 33
_symmetry_cell_setting orthorhombic
_symmetry_space_group_name_Hall 'P 2c -2n'
_symmetry_space_group_name_H-M 'P n a 21'
_atom_sites_solution_hydrogens geom
_atom_sites_solution_primary direct
_atom_sites_solution_secondary difmap
_cell_angle_alpha 90.00
_cell_angle_beta 90.00
_cell_angle_gamma 90.00
_cell_formula_units_Z 4
_cell_length_a 11.4180(7)
_cell_length_b 13.9536(8)
_cell_length_c 3.8525(2)
_cell_measurement_reflns_used 5184
_cell_measurement_temperature 100(2)
_cell_measurement_theta_max 28.278
_cell_measurement_theta_min 2.303
_cell_volume 613.79(6)
_computing_cell_refinement 'SAINT-Plus (Bruker, 1999)'
_computing_data_collection 'SMART (Bruker, 1999)'
_computing_data_reduction SAINT-Plus
_computing_molecular_graphics 'ORTEP-3 (Farrugia, 1997)'
_computing_publication_material SHELXL97
_computing_structure_refinement 'SHELXL97 (Sheldrick, 1997)'
_computing_structure_solution 'SHELXS97 (Sheldrick, 1997)'
_diffrn_ambient_temperature 100(2)
_diffrn_measured_fraction_theta_full 0.999
_diffrn_measured_fraction_theta_max 0.999
_diffrn_measurement_device_type 'Bruker SMART APEX'
_diffrn_measurement_method \w
_diffrn_radiation_monochromator graphite
_diffrn_radiation_source 'fine-focus sealed tube'
_diffrn_radiation_type MoK\a
_diffrn_radiation_wavelength 0.71073
_diffrn_reflns_av_R_equivalents 0.0246
_diffrn_reflns_av_sigmaI/netI 0.0135
_diffrn_reflns_limit_h_max 15
_diffrn_reflns_limit_h_min -15
_diffrn_reflns_limit_k_max 18
_diffrn_reflns_limit_k_min -18
_diffrn_reflns_limit_l_max 5
_diffrn_reflns_limit_l_min -5
_diffrn_reflns_number 5572
_diffrn_reflns_theta_full 28.30
_diffrn_reflns_theta_max 28.30
_diffrn_reflns_theta_min 2.30
_diffrn_standards_decay_% 0
_diffrn_standards_interval_count 0
_diffrn_standards_number 0
_exptl_absorpt_coefficient_mu 0.462
_exptl_absorpt_correction_T_max 0.980
_exptl_absorpt_correction_T_min 0.921
_exptl_absorpt_correction_type multi-scan
_exptl_absorpt_process_details '(SADABS; Sheldrick, 2003)'
_exptl_crystal_colour white
_exptl_crystal_density_diffrn 1.701
_exptl_crystal_density_method 'not measured'
_exptl_crystal_description needle
_exptl_crystal_F_000 320
_exptl_crystal_size_max 0.50
_exptl_crystal_size_mid 0.05
_exptl_crystal_size_min 0.05
_refine_diff_density_max 0.367
_refine_diff_density_min -0.189
_refine_ls_extinction_method none
_refine_ls_goodness_of_fit_ref 1.179
_refine_ls_hydrogen_treatment mixed
_refine_ls_matrix_type full
_refine_ls_number_parameters 95
_refine_ls_number_reflns 872
_refine_ls_number_restraints 1
_refine_ls_restrained_S_all 1.178
_refine_ls_R_factor_all 0.0273
_refine_ls_R_factor_gt 0.0273
_refine_ls_shift/su_max 0.001
_refine_ls_shift/su_mean 0.000
_refine_ls_structure_factor_coef Fsqd
_refine_ls_weighting_details 'calc w = 1/[\s^2^(Fo^2^)+(0.0443P)^2^+0.2249P] where P = (Fo^2^+2Fc^2^)/3'
_refine_ls_weighting_scheme calc
_refine_ls_wR_factor_gt 0.0748
_refine_ls_wR_factor_ref 0.0748
_reflns_number_gt 871
_reflns_number_total 872
_reflns_threshold_expression I>2\s(I)
_cod_data_source_file lh6379.cif
_cod_data_source_block I
_cod_original_sg_symbol_Hall 'P  2c -2n'
_cod_database_code 2205750
_cod_database_fobs_code 2205750

loop_
_symmetry_equiv_pos_as_xyz
'x, y, z'
'-x, -y, z+1/2'
'x+1/2, -y+1/2, z'
'-x+1/2, y+1/2, z+1/2'

loop_
_atom_site_label
_atom_site_fract_x
_atom_site_fract_y
_atom_site_fract_z
_atom_site_U_iso_or_equiv
_atom_site_adp_type
_atom_site_calc_flag
_atom_site_refinement_flags
_atom_site_occupancy
_atom_site_type_symbol
C1 0.46363(17) 0.11451(15) 0.2365(8) 0.0209(5) Uani d . 1 C
O1 0.54865(14) 0.11102(12) 0.4232(6) 0.0253(4) Uani d . 1 O
C2 0.40295(18) 0.20433(13) 0.1532(6) 0.0153(4) Uani d . 1 C
C3 0.29647(19) 0.21350(14) -0.0176(6) 0.0172(4) Uani d . 1 C
H3A 0.2536 0.1622 -0.1048 0.021 Uiso calc R 1 H
C4 0.26111(19) 0.31062(14) -0.0426(7) 0.0186(5) Uani d . 1 C
H4A 0.1925 0.3316 -0.1482 0.022 Uiso calc R 1 H
C5 0.34166(17) 0.36875(14) 0.1093(6) 0.0158(4) Uani d . 1 C
S1 0.46118(4) 0.31238(3) 0.2815(2) 0.01680(16) Uani d . 1 S
N1 0.33141(16) 0.47166(13) 0.1391(6) 0.0209(4) Uani d . 1 N
O2 0.25103(17) 0.51047(12) -0.0168(7) 0.0340(5) Uani d . 1 O
O3 0.40262(16) 0.51362(11) 0.3212(6) 0.0311(5) Uani d . 1 O
H1 0.433(2) 0.059(2) 0.138(10) 0.027(8) Uiso d . 1 H

loop_
_atom_site_aniso_label
_atom_site_aniso_U_11
_atom_site_aniso_U_22
_atom_site_aniso_U_33
_atom_site_aniso_U_12
_atom_site_aniso_U_13
_atom_site_aniso_U_23
C1 0.0230(10) 0.0149(8) 0.0247(15) 0.0001(7) 0.0066(9) 0.0025(10)
O1 0.0231(8) 0.0211(8) 0.0317(10) 0.0028(6) -0.0020(8) 0.0042(8)
C2 0.0203(9) 0.0098(7) 0.0159(9) -0.0034(7) 0.0032(8) -0.0014(8)
C3 0.0205(9) 0.0138(8) 0.0173(11) -0.0014(7) 0.0039(9) -0.0020(9)
C4 0.0174(9) 0.0207(10) 0.0178(12) 0.0024(7) 0.0014(9) 0.0004(9)
C5 0.0196(8) 0.0128(8) 0.0149(10) 0.0044(7) 0.0016(8) 0.0003(8)
S1 0.0190(2) 0.0133(2) 0.0181(3) -0.00030(14) -0.0010(3) -0.0011(3)
N1 0.0265(9) 0.0146(8) 0.0215(9) 0.0030(7) 0.0052(9) 0.0000(8)
O2 0.0415(10) 0.0201(7) 0.0403(13) 0.0103(7) -0.0058(10) 0.0025(9)
O3 0.0368(9) 0.0182(7) 0.0384(12) 0.0002(6) -0.0025(10) -0.0090(9)

loop_
_atom_type_symbol
_atom_type_description
_atom_type_scat_dispersion_real
_atom_type_scat_dispersion_imag
_atom_type_scat_source
C C 0.0033 0.0016 'International Tables Vol C Tables 4.2.6.8 and 6.1.1.4'
H H 0.0000 0.0000 'International Tables Vol C Tables 4.2.6.8 and 6.1.1.4'
N N 0.0061 0.0033 'International Tables Vol C Tables 4.2.6.8 and 6.1.1.4'
O O 0.0106 0.0060 'International Tables Vol C Tables 4.2.6.8 and 6.1.1.4'
S S 0.1246 0.1234 'International Tables Vol C Tables 4.2.6.8 and 6.1.1.4'

loop_
_geom_angle_atom_site_label_1
_geom_angle_atom_site_label_2
_geom_angle_atom_site_label_3
_geom_angle
O1 C1 C2 122.9(2)
O1 C1 H1 120.9(19)
C2 C1 H1 116.2(19)
C3 C2 C1 126.57(19)
C3 C2 S1 113.19(15)
C1 C2 S1 120.21(17)
C2 C3 C4 111.71(19)
C2 C3 H3A 124.1
C4 C3 H3A 124.1
C5 C4 C3 110.4(2)
C5 C4 H4A 124.8
C3 C4 H4A 124.8
C4 C5 N1 124.92(19)
C4 C5 S1 115.66(16)
N1 C5 S1 119.41(16)
C5 S1 C2 89.04(11)
O2 N1 O3 124.64(19)
O2 N1 C5 117.50(19)
O3 N1 C5 117.86(19)

loop_
_geom_bond_atom_site_label_1
_geom_bond_atom_site_label_2
_geom_bond_distance
C1 O1 1.209(3)
C1 C2 1.467(3)
C1 H1 0.93(3)
C2 C3 1.388(3)
C2 S1 1.720(2)
C3 C4 1.417(3)
C3 H3A 0.9300
C4 C5 1.359(3)
C4 H4A 0.9300
C5 N1 1.445(3)
C5 S1 1.709(2)
N1 O2 1.223(3)
N1 O3 1.223(3)

loop_
_geom_hbond_atom_site_label_D
_geom_hbond_atom_site_label_H
_geom_hbond_atom_site_label_A
_geom_hbond_site_symmetry_A
_geom_hbond_distance_DH
_geom_hbond_distance_HA
_geom_hbond_distance_DA
_geom_hbond_angle_DHA
C1 H1 O1 2_654 0.93(3) 2.52(3) 3.373(3) 152(2)
C4 H4A O1 3_454 0.93 2.46 3.364(3) 163

loop_
_geom_torsion_atom_site_label_1
_geom_torsion_atom_site_label_2
_geom_torsion_atom_site_label_3
_geom_torsion_atom_site_label_4
_geom_torsion
O1 C1 C2 C3 -170.5(2)
O1 C1 C2 S1 7.4(4)
C1 C2 C3 C4 177.6(2)
S1 C2 C3 C4 -0.4(3)
C2 C3 C4 C5 -0.1(3)
C3 C4 C5 N1 -178.1(2)
C3 C4 C5 S1 0.6(3)
C4 C5 S1 C2 -0.7(2)
N1 C5 S1 C2 178.10(18)
C3 C2 S1 C5 0.60(19)
C1 C2 S1 C5 -177.6(2)
C4 C5 N1 O2 -8.5(3)
S1 C5 N1 O2 172.8(2)
C4 C5 N1 O3 170.6(2)
S1 C5 N1 O3 -8.0(3)

loop_
_cod_related_entry_id
_cod_related_entry_database
_cod_related_entry_code
1 ChemSpider 70653
